data_2200075
loop_
_publ_author_name
'Holl, Sven'
'Bock, Hans'
'Gharagozloo-Hubmann, Katayoun'

_publ_section_title
;
 Tris(1,2-dimethoxyethane-<i>O</i>,<i>O</i>')sodium
 pentaphenylcyclopentadienide
;
_journal_issue 1
_journal_name_full 'Acta Crystallographica Section E'
_journal_page_first m31
_journal_page_last m32
_journal_paper_doi 10.1107/S1600536800019619
_journal_volume 57
_journal_year 2001
_chemical_formula_iupac '[Na (C4 H10 O2)3] (C35 H25)'
_chemical_formula_moiety 'C12 H30 Na O6 1+, C35 H25 1-'
_chemical_formula_sum 'C47 H55 Na O6'
_chemical_formula_weight 738.90
_chemical_name_systematic
;
Tris(1,2-dimethoxyethane-O,O')sodium pentaphenylcyclopentadienide
;
_space_group_IT_number 2
_symmetry_cell_setting triclinic
_symmetry_space_group_name_Hall '-P 1'
_symmetry_space_group_name_H-M 'P -1'
_audit_creation_method SHELXL-97
_cell_angle_alpha 79.050(11)
_cell_angle_beta 85.982(14)
_cell_angle_gamma 74.883(9)
_cell_formula_units_Z 2
_cell_length_a 10.2220(10)
_cell_length_b 12.594(2)
_cell_length_c 17.301(3)
_cell_measurement_reflns_used 96
_cell_measurement_temperature 150(2)
_cell_measurement_theta_max 19.5
_cell_measurement_theta_min 9
_cell_volume 2110.5(6)
_computing_cell_refinement XSCANS
_computing_data_collection 'XSCANS (Siemens, 1994)'
_computing_data_reduction XSCANS
_computing_molecular_graphics 'XP (Siemens, 1990)'
_computing_publication_material SHELXL97
_computing_structure_refinement 'SHELXL97 (Sheldrick, 1997)'
_computing_structure_solution 'SHELXS97 (Sheldrick, 1997)'
_diffrn_ambient_temperature 150(2)
_diffrn_measured_fraction_theta_full .991
_diffrn_measured_fraction_theta_max .991
_diffrn_measurement_device_type 'Siemens P4 four-circle'
_diffrn_measurement_method \w
_diffrn_radiation_monochromator graphite
_diffrn_radiation_source 'fine-focus sealed tube'
_diffrn_radiation_type MoK\a
_diffrn_radiation_wavelength .71073
_diffrn_reflns_av_R_equivalents .031
_diffrn_reflns_av_sigmaI/netI .0307
_diffrn_reflns_limit_h_max 12
_diffrn_reflns_limit_h_min -1
_diffrn_reflns_limit_k_max 14
_diffrn_reflns_limit_k_min -14
_diffrn_reflns_limit_l_max 20
_diffrn_reflns_limit_l_min -20
_diffrn_reflns_number 8706
_diffrn_reflns_theta_full 25.00
_diffrn_reflns_theta_max 25.00
_diffrn_reflns_theta_min 1.90
_diffrn_standards_decay_% <5
_diffrn_standards_interval_count 100
_diffrn_standards_number 4
_exptl_absorpt_coefficient_mu .084
_exptl_absorpt_correction_type none
_exptl_crystal_colour colorless
_exptl_crystal_density_diffrn 1.163
_exptl_crystal_density_method 'not measured'
_exptl_crystal_description prism
_exptl_crystal_F_000 792
_exptl_crystal_size_max .58
_exptl_crystal_size_mid .52
_exptl_crystal_size_min .44
_refine_diff_density_max .41
_refine_diff_density_min -.46
_refine_ls_extinction_coef .0111(17)
_refine_ls_extinction_method SHELXL97
_refine_ls_goodness_of_fit_ref 1.09
_refine_ls_hydrogen_treatment constr
_refine_ls_matrix_type full
_refine_ls_number_parameters 494
_refine_ls_number_reflns 7352
_refine_ls_number_restraints 0
_refine_ls_restrained_S_all 1.09
_refine_ls_R_factor_all .062
_refine_ls_R_factor_gt .051
_refine_ls_shift/su_max <0.001
_refine_ls_shift/su_mean .000
_refine_ls_structure_factor_coef Fsqd
_refine_ls_weighting_details 'w = 1/[\s^2^(Fo^2^)+(0.0859P)^2^+0.6487P] where P = (Fo^2^+2Fc^2^)/3'
_refine_ls_weighting_scheme calc
_refine_ls_wR_factor_ref .152
_reflns_number_gt 6096
_reflns_number_total 7352
_reflns_threshold_expression I>2\s(I)
_cod_data_source_file ob6005.cif
_cod_data_source_block I
_cod_depositor_comments
;
The following automatic conversions were performed:
'_geom_bond_publ_flag' value 'Yes' changed to 'yes' according to
'/home/saulius/struct/CIF-dictionaries/cif_core.dic' dictionary named
'cif_core.dic' version 2.4.1 from 2010-06-29 (16
times).

'_geom_bond_publ_flag' value 'No' changed to 'no' according to
'/home/saulius/struct/CIF-dictionaries/cif_core.dic' dictionary named
'cif_core.dic' version 2.4.1 from 2010-06-29 (47 times).

Automatic conversion script
Id: cif_fix_enum 1527 2010-12-29 10:47:43Z saulius 

The following automatic conversions were performed:

'_geom_bond_publ_flag' value 'Yes' changed to 'yes' according to
/home/saulius/struct/CIF-dictionaries/cif_core.dic dictionary named
'cif_core.dic' version 2.4.1 from 2010-06-29 (16
times).

'_geom_bond_publ_flag' value 'No' changed to 'no' according
to /home/saulius/struct/CIF-dictionaries/cif_core.dic dictionary
named 'cif_core.dic' version 2.4.1 from 2010-06-29 (47
times).

'_geom_angle_publ_flag' value 'No' changed to 'no' according
to /home/saulius/struct/CIF-dictionaries/cif_core.dic dictionary
named 'cif_core.dic' version 2.4.1 from 2010-06-29 (106
times).

'_geom_angle_publ_flag' value 'Yes' changed to 'yes'
according to /home/saulius/struct/CIF-dictionaries/cif_core.dic
dictionary named 'cif_core.dic' version 2.4.1 from 2010-06-29 (5
times).

'_geom_torsion_publ_flag' value 'No' changed to 'no'
according to /home/saulius/struct/CIF-dictionaries/cif_core.dic
dictionary named 'cif_core.dic' version 2.4.1 from 2010-06-29 (84
times).

'_geom_torsion_publ_flag' value 'Yes' changed to 'yes'
according to /home/saulius/struct/CIF-dictionaries/cif_core.dic
dictionary named 'cif_core.dic' version 2.4.1 from 2010-06-29 (5
times).

Automatic conversion script
Id: cif_fix_values 1715 2011-07-08 13:25:40Z adriana 
;
_cod_original_cell_volume 2110.5(5)
_cod_database_code 2200075
_cod_database_fobs_code 2200075

loop_
_symmetry_equiv_pos_as_xyz
'x, y, z'
'-x, -y, -z'

loop_
_atom_site_label
_atom_site_fract_x
_atom_site_fract_y
_atom_site_fract_z
_atom_site_U_iso_or_equiv
_atom_site_adp_type
_atom_site_calc_flag
_atom_site_refinement_flags
_atom_site_occupancy
_atom_site_disorder_assembly
_atom_site_disorder_group
_atom_site_type_symbol
Na1 .81310(7) .78781(6) .23102(4) .0359(2) Uani d . 1 . . Na
C1 1.18030(16) .72813(14) .66651(10) .0247(4) Uani d . 1 . . C
C2 1.04458(16) .76684(14) .69165(10) .0250(4) Uani d . 1 . . C
C3 1.04034(17) .75374(14) .77496(10) .0256(4) Uani d . 1 . . C
C4 1.17544(17) .70634(14) .80103(10) .0261(4) Uani d . 1 . . C
C5 1.26136(16) .68980(14) .73476(10) .0255(4) Uani d . 1 . . C
C11 1.22970(17) .73484(14) .58447(10) .0265(4) Uani d . 1 . . C
C12 1.35116(18) .76451(15) .56145(11) .0326(4) Uani d . 1 . . C
H12 1.4019 .7805 .5998 .039 Uiso calc R 1 . . H
C13 1.3993(2) .77124(19) .48489(12) .0435(5) Uani d . 1 . . C
H13 1.4833 .7898 .4714 .052 Uiso calc R 1 . . H
C14 1.3262(2) .7513(2) .42764(13) .0517(6) Uani d . 1 . . C
H14 1.3587 .7570 .3746 .062 Uiso calc R 1 . . H
C15 1.2053(2) .7229(2) .44840(12) .0475(5) Uani d . 1 . . C
H15 1.1541 .7092 .4093 .057 Uiso calc R 1 . . H
C16 1.15818(19) .71411(17) .52521(11) .0345(4) Uani d . 1 . . C
H16 1.0753 .6935 .5383 .041 Uiso calc R 1 . . H
C21 .92624(16) .81110(14) .63989(10) .0263(4) Uani d . 1 . . C
C22 .91300(19) .90790(16) .58419(11) .0340(4) Uani d . 1 . . C
H22 .9834 .9456 .5772 .041 Uiso calc R 1 . . H
C23 .7987(2) .95066(18) .53845(12) .0447(5) Uani d . 1 . . C
H23 .7911 1.0172 .5006 .054 Uiso calc R 1 . . H
C24 .6959(2) .8966(2) .54801(13) .0502(6) Uani d . 1 . . C
H24 .6165 .9266 .5176 .060 Uiso calc R 1 . . H
C25 .7087(2) .7992(2) .60168(13) .0454(5) Uani d . 1 . . C
H25 .6392 .7607 .6074 .055 Uiso calc R 1 . . H
C26 .82235(18) .75716(17) .64728(11) .0347(4) Uani d . 1 . . C
H26 .8297 .6900 .6845 .042 Uiso calc R 1 . . H
C31 .91656(17) .77595(15) .82416(10) .0276(4) Uani d . 1 . . C
C32 .80321(19) .86387(16) .79946(11) .0339(4) Uani d . 1 . . C
H32 .8099 .9152 .7523 .041 Uiso calc R 1 . . H
C33 .6818(2) .87768(19) .84198(12) .0428(5) Uani d . 1 . . C
H33 .6066 .9373 .8233 .051 Uiso calc R 1 . . H
C34 .6693(2) .8057(2) .91117(12) .0448(5) Uani d . 1 . . C
H34 .5853 .8139 .9395 .054 Uiso calc R 1 . . H
C35 .7809(2) .72164(19) .93863(11) .0399(5) Uani d . 1 . . C
H35 .7744 .6731 .9872 .048 Uiso calc R 1 . . H
C36 .90224(18) .70722(16) .89628(11) .0322(4) Uani d . 1 . . C
H36 .9778 .6491 .9167 .039 Uiso calc R 1 . . H
C41 1.22033(17) .68238(15) .88358(10) .0288(4) Uani d . 1 . . C
C42 1.2026(2) .76793(18) .92623(12) .0409(5) Uani d . 1 . . C
H42 1.1575 .8419 .9029 .049 Uiso calc R 1 . . H
C43 1.2493(2) .7479(2) 1.00212(13) .0504(6) Uani d . 1 . . C
H43 1.2377 .8083 1.0297 .061 Uiso calc R 1 . . H
C44 1.3122(2) .6417(2) 1.03775(12) .0479(5) Uani d . 1 . . C
H44 1.3436 .6281 1.0900 .057 Uiso calc R 1 . . H
C45 1.3294(2) .55487(19) .99715(12) .0433(5) Uani d . 1 . . C
H45 1.3720 .4808 1.0216 .052 Uiso calc R 1 . . H
C46 1.28463(19) .57545(17) .92066(11) .0352(4) Uani d . 1 . . C
H46 1.2983 .5150 .8930 .042 Uiso calc R 1 . . H
C51 1.40755(17) .63423(14) .73677(10) .0264(4) Uani d . 1 . . C
C52 1.49551(18) .65777(16) .78529(10) .0303(4) Uani d . 1 . . C
H52 1.4613 .7129 .8172 .036 Uiso calc R 1 . . H
C53 1.63187(18) .60251(17) .78797(11) .0364(4) Uani d . 1 . . C
H53 1.6893 .6192 .8223 .044 Uiso calc R 1 . . H
C54 1.68474(18) .52372(17) .74130(12) .0390(5) Uani d . 1 . . C
H54 1.7782 .4857 .7434 .047 Uiso calc R 1 . . H
C55 1.60023(19) .50055(16) .69128(13) .0389(5) Uani d . 1 . . C
H55 1.6361 .4477 .6578 .047 Uiso calc R 1 . . H
C56 1.46365(18) .55413(15) .68981(11) .0331(4) Uani d . 1 . . C
H56 1.4066 .5360 .6560 .040 Uiso calc R 1 . . H
C61 .7961(4) .6778(3) .42306(16) .0812(9) Uani d . 1 . . C
H61A .7540 .6245 .4579 .122 Uiso calc R 1 . . H
H61B .7398 .7539 .4227 .122 Uiso calc R 1 . . H
H61C .8864 .6715 .4421 .122 Uiso calc R 1 . . H
O61 .80792(16) .65402(13) .34549(9) .0518(4) Uani d . 1 . . O
C62 .8953(3) .5478(2) .33995(16) .0616(7) Uani d . 1 . . C
H62A .8614 .4888 .3754 .074 Uiso calc R 1 . . H
H62B .9873 .5442 .3566 .074 Uiso calc R 1 . . H
C63 .9012(3) .52863(18) .25800(15) .0556(6) Uani d . 1 . . C
H63A .9620 .4544 .2541 .067 Uiso calc R 1 . . H
H63B .8097 .5304 .2416 .067 Uiso calc R 1 . . H
O62 .95052(15) .61344(12) .20852(9) .0455(4) Uani d . 1 . . O
C64 .9849(3) .5890(2) .13174(15) .0591(6) Uani d . 1 . . C
H64A 1.0092 .6531 .0979 .089 Uiso calc R 1 . . H
H64B .9071 .5739 .1098 .089 Uiso calc R 1 . . H
H64C 1.0620 .5232 .1345 .089 Uiso calc R 1 . . H
C71 .5987(3) .9964(2) .31228(16) .0636(7) Uani d . 1 . . C
H71A .5354 .9578 .2972 .095 Uiso calc R 1 . . H
H71B .5673 1.0768 .2921 .095 Uiso calc R 1 . . H
H71C .6031 .9838 .3698 .095 Uiso calc R 1 . . H
O71 .72891(16) .95463(14) .28018(11) .0584(5) Uani d . 1 . . O
C72 .8286(3) .9967(2) .30462(18) .0634(7) Uani d . 1 . . C
H72A .8391 .9716 .3622 .076 Uiso calc R 1 . . H
H72B .7986 1.0794 .2945 .076 Uiso calc R 1 . . H
C73 .9591(3) .9628(2) .2660(2) .0691(8) Uani d . 1 . . C
H73A .9591 1.0128 .2144 .083 Uiso calc R 1 . . H
H73B 1.0295 .9735 .2982 .083 Uiso calc R 1 . . H
O72 .99428(17) .85452(16) .25396(13) .0680(5) Uani d . 1 . . O
C74 1.1262(2) .8186(3) .22443(18) .0660(7) Uani d . 1 . . C
H74A 1.1446 .7394 .2204 .099 Uiso calc R 1 . . H
H74B 1.1909 .8284 .2600 .099 Uiso calc R 1 . . H
H74C 1.1355 .8628 .1722 .099 Uiso calc R 1 . . H
C81 .5254(3) .7170(2) .22133(16) .0607(7) Uani d . 1 . . C
H81A .5516 .6853 .2759 .091 Uiso calc R 1 . . H
H81B .5523 .6583 .1892 .091 Uiso calc R 1 . . H
H81C .4270 .7478 .2194 .091 Uiso calc R 1 . . H
O81 .59123(14) .80355(13) .19155(8) .0447(4) Uani d . 1 . . O
C82 .5658(2) .8468(2) .11125(13) .0490(5) Uani d . 1 . . C
H82A .4691 .8871 .1044 .059 Uiso calc R 1 . . H
H82B .5860 .7850 .0809 .059 Uiso calc R 1 . . H
C83 .6526(2) .9243(2) .08196(14) .0496(5) Uani d . 1 . . C
H83A .6351 .9565 .0257 .060 Uiso calc R 1 . . H
H83B .6324 .9863 .1121 .060 Uiso calc R 1 . . H
O82 .78962(15) .86315(12) .09142(8) .0458(4) Uani d . 1 . . O
C84 .8801(3) .9130(2) .04076(15) .0547(6) Uani d . 1 . . C
H84A .9730 .8670 .0496 .082 Uiso calc R 1 . . H
H84B .8734 .9878 .0516 .082 Uiso calc R 1 . . H
H84C .8567 .9187 -.0141 .082 Uiso calc R 1 . . H

loop_
_atom_site_aniso_label
_atom_site_aniso_U_11
_atom_site_aniso_U_22
_atom_site_aniso_U_33
_atom_site_aniso_U_12
_atom_site_aniso_U_13
_atom_site_aniso_U_23
Na1 .0337(4) .0319(4) .0429(4) -.0071(3) -.0030(3) -.0097(3)
C1 .0201(8) .0267(8) .0281(8) -.0058(7) -.0015(6) -.0065(7)
C2 .0199(8) .0271(8) .0279(8) -.0056(6) -.0020(6) -.0047(7)
C3 .0211(8) .0268(8) .0281(9) -.0043(7) -.0015(7) -.0052(7)
C4 .0216(8) .0285(8) .0282(9) -.0045(7) -.0029(7) -.0068(7)
C5 .0191(8) .0276(8) .0303(9) -.0047(7) -.0023(6) -.0073(7)
C11 .0223(8) .0271(8) .0288(9) -.0035(7) .0004(7) -.0057(7)
C12 .0250(9) .0370(10) .0347(10) -.0063(7) .0009(7) -.0066(8)
C13 .0320(10) .0541(13) .0436(11) -.0123(9) .0108(9) -.0088(10)
C14 .0507(13) .0713(15) .0321(11) -.0139(12) .0145(10) -.0143(10)
C15 .0447(12) .0697(15) .0324(10) -.0143(11) .0000(9) -.0199(10)
C16 .0285(9) .0449(11) .0320(9) -.0096(8) .0000(7) -.0112(8)
C21 .0198(8) .0324(9) .0261(8) -.0034(7) -.0002(6) -.0084(7)
C22 .0315(10) .0371(10) .0312(9) -.0059(8) -.0027(7) -.0040(8)
C23 .0426(12) .0461(12) .0345(10) .0045(9) -.0082(9) .0003(9)
C24 .0294(11) .0714(15) .0415(12) .0049(10) -.0144(9) -.0097(11)
C25 .0238(10) .0707(15) .0447(12) -.0131(9) -.0052(8) -.0143(11)
C26 .0261(9) .0434(11) .0348(10) -.0106(8) -.0031(7) -.0043(8)
C31 .0230(9) .0325(9) .0290(9) -.0061(7) -.0020(7) -.0104(7)
C32 .0279(9) .0403(10) .0309(9) -.0029(8) .0008(7) -.0081(8)
C33 .0249(10) .0595(13) .0401(11) .0032(9) -.0011(8) -.0187(10)
C34 .0271(10) .0745(15) .0342(10) -.0098(10) .0072(8) -.0202(10)
C35 .0375(11) .0582(13) .0273(9) -.0171(9) .0041(8) -.0108(9)
C36 .0270(9) .0400(10) .0307(9) -.0072(8) -.0014(7) -.0106(8)
C41 .0184(8) .0385(10) .0287(9) -.0056(7) -.0006(7) -.0062(7)
C42 .0414(11) .0430(11) .0362(10) -.0013(9) -.0079(9) -.0122(9)
C43 .0514(13) .0643(15) .0368(11) -.0065(11) -.0079(10) -.0207(10)
C44 .0387(11) .0760(16) .0269(10) -.0126(11) -.0079(8) -.0039(10)
C45 .0333(11) .0530(12) .0376(11) -.0087(9) -.0083(8) .0067(9)
C46 .0287(10) .0387(10) .0366(10) -.0071(8) -.0037(8) -.0034(8)
C51 .0212(8) .0283(8) .0289(9) -.0058(7) -.0009(7) -.0033(7)
C52 .0236(9) .0366(10) .0310(9) -.0079(7) -.0011(7) -.0057(7)
C53 .0232(9) .0484(11) .0364(10) -.0109(8) -.0041(7) -.0006(8)
C54 .0190(9) .0401(11) .0511(12) -.0027(8) .0011(8) .0009(9)
C55 .0284(10) .0324(10) .0526(12) -.0016(8) .0060(8) -.0104(9)
C56 .0253(9) .0339(10) .0410(10) -.0056(7) -.0017(8) -.0106(8)
C61 .087(2) .101(2) .0514(16) -.0161(18) .0102(15) -.0160(15)
O61 .0529(9) .0504(9) .0482(9) -.0100(7) .0012(7) -.0041(7)
C62 .0674(17) .0439(13) .0641(16) -.0067(12) -.0076(13) .0053(11)
C63 .0618(15) .0313(11) .0740(16) -.0114(10) -.0068(12) -.0084(11)
O62 .0449(8) .0352(7) .0574(9) -.0082(6) .0024(7) -.0149(7)
C64 .0567(15) .0559(14) .0648(15) -.0046(12) .0038(12) -.0267(12)
C71 .0483(14) .0703(17) .0668(16) .0085(12) -.0055(12) -.0301(13)
O71 .0468(9) .0526(9) .0824(12) -.0058(7) -.0006(8) -.0383(9)
C72 .0684(17) .0580(15) .0800(18) -.0280(13) .0101(14) -.0392(14)
C73 .0689(18) .0592(15) .096(2) -.0291(14) .0045(15) -.0385(15)
O72 .0409(9) .0678(11) .1100(15) -.0196(8) .0065(9) -.0467(11)
C74 .0397(13) .0850(19) .0766(18) -.0125(13) .0018(12) -.0283(15)
C81 .0436(13) .0827(18) .0616(15) -.0293(13) .0079(11) -.0115(13)
O81 .0379(8) .0600(9) .0394(8) -.0159(7) .0014(6) -.0123(7)
C82 .0387(12) .0640(14) .0420(12) -.0057(10) -.0053(9) -.0122(10)
C83 .0450(12) .0494(12) .0453(12) .0016(10) -.0040(10) -.0037(10)
O82 .0406(8) .0472(8) .0445(8) -.0073(7) .0047(6) -.0027(7)
C84 .0573(15) .0534(14) .0580(14) -.0249(11) .0130(11) -.0111(11)

loop_
_atom_type_symbol
_atom_type_description
_atom_type_scat_dispersion_real
_atom_type_scat_dispersion_imag
_atom_type_scat_source
C C .0033 .0016 'International Tables Vol C Tables 4.2.6.8 and 6.1.1.4'
H H .0000 .0000 'International Tables Vol C Tables 4.2.6.8 and 6.1.1.4'
O O .0106 .0060 'International Tables Vol C Tables 4.2.6.8 and 6.1.1.4'
Na Na .0362 .0249 'International Tables Vol C Tables 4.2.6.8 and 6.1.1.4'

loop_
_geom_angle_atom_site_label_1
_geom_angle_atom_site_label_2
_geom_angle_atom_site_label_3
_geom_angle
_geom_angle_publ_flag
O72 Na1 O71 71.55(6) no
O72 Na1 O61 101.77(8) no
O71 Na1 O61 101.13(7) no
O72 Na1 O81 155.17(7) no
O71 Na1 O81 88.29(6) no
O61 Na1 O81 96.12(6) no
O72 Na1 O62 94.10(6) no
O71 Na1 O62 162.57(7) no
O61 Na1 O62 71.51(6) no
O81 Na1 O62 107.93(6) no
O72 Na1 O82 98.57(7) no
O71 Na1 O82 98.87(7) no
O61 Na1 O82 155.07(7) no
O81 Na1 O82 69.68(5) no
O62 Na1 O82 92.89(6) no
O72 Na1 C63 109.18(7) no
O71 Na1 C63 150.25(8) no
O61 Na1 C63 49.15(6) no
O81 Na1 C63 95.53(7) no
O62 Na1 C63 25.73(6) no
O82 Na1 C63 110.14(7) no
O72 Na1 C83 112.95(8) no
O71 Na1 C83 83.33(7) no
O61 Na1 C83 144.41(7) no
O81 Na1 C83 48.44(6) no
O62 Na1 C83 112.03(6) no
O82 Na1 C83 25.90(5) no
C63 Na1 C83 120.79(7) no
C2 C1 C5 107.71(14) yes
C2 C1 C11 125.86(15) no
C5 C1 C11 126.26(15) no
C1 C2 C3 108.61(14) yes
C1 C2 C21 125.69(15) no
C3 C2 C21 125.69(15) no
C2 C3 C4 107.21(14) yes
C2 C3 C31 125.38(15) no
C4 C3 C31 127.19(15) no
C5 C4 C3 108.56(15) yes
C5 C4 C41 125.27(15) no
C3 C4 C41 126.13(15) no
C4 C5 C1 107.91(14) yes
C4 C5 C51 125.61(15) no
C1 C5 C51 126.31(15) no
C12 C11 C16 116.53(16) no
C12 C11 C1 120.96(16) no
C16 C11 C1 122.51(16) no
C13 C12 C11 121.89(18) no
C12 C13 C14 120.32(19) no
C13 C14 C15 119.11(19) no
C16 C15 C14 120.7(2) no
C15 C16 C11 121.47(18) no
C22 C21 C26 117.77(16) no
C22 C21 C2 121.91(16) no
C26 C21 C2 120.30(16) no
C21 C22 C23 121.07(19) no
C24 C23 C22 120.0(2) no
C25 C24 C23 119.73(18) no
C24 C25 C26 120.1(2) no
C25 C26 C21 121.31(19) no
C36 C31 C32 116.19(16) no
C36 C31 C3 121.93(16) no
C32 C31 C3 121.80(16) no
C33 C32 C31 121.72(18) no
C34 C33 C32 120.62(19) no
C33 C34 C35 118.83(18) no
C34 C35 C36 120.76(19) no
C35 C36 C31 121.75(18) no
C42 C41 C46 117.23(17) no
C42 C41 C4 120.57(17) no
C46 C41 C4 122.18(16) no
C43 C42 C41 121.4(2) no
C44 C43 C42 120.5(2) no
C43 C44 C45 119.38(19) no
C44 C45 C46 120.0(2) no
C45 C46 C41 121.50(19) no
C52 C51 C56 116.95(16) no
C52 C51 C5 122.28(16) no
C56 C51 C5 120.77(15) no
C53 C52 C51 121.44(18) no
C54 C53 C52 120.54(18) no
C53 C54 C55 119.19(17) no
C56 C55 C54 120.20(18) no
C55 C56 C51 121.64(18) no
C62 O61 C61 113.0(2) no
C62 O61 Na1 112.86(14) no
C61 O61 Na1 124.05(18) no
O61 C62 C63 109.8(2) no
O62 C63 C62 108.69(19) no
O62 C63 Na1 46.49(9) no
C62 C63 Na1 79.42(13) no
C63 O62 C64 112.10(18) no
C63 O62 Na1 107.78(13) no
C64 O62 Na1 122.61(14) no
C72 O71 C71 113.70(19) no
C72 O71 Na1 113.99(14) no
C71 O71 Na1 128.58(16) no
O71 C72 C73 113.9(2) no
O72 C73 C72 115.1(2) no
C73 O72 C74 114.8(2) no
C73 O72 Na1 114.19(16) no
C74 O72 Na1 124.87(16) no
C82 O81 C81 112.25(18) no
C82 O81 Na1 115.29(12) no
C81 O81 Na1 119.95(14) no
O81 C82 C83 108.94(18) no
O82 C83 C82 108.10(18) no
O82 C83 Na1 48.47(9) no
C82 C83 Na1 80.51(12) no
C84 O82 C83 113.08(18) no
C84 O82 Na1 127.61(15) no
C83 O82 Na1 105.62(12) no

loop_
_geom_bond_atom_site_label_1
_geom_bond_atom_site_label_2
_geom_bond_site_symmetry_2
_geom_bond_distance
_geom_bond_publ_flag
Na1 O72 . 2.3098(18) yes
Na1 O71 . 2.3477(16) yes
Na1 O61 . 2.3512(17) yes
Na1 O81 . 2.3623(16) yes
Na1 O62 . 2.3636(16) yes
Na1 O82 . 2.4254(17) yes
Na1 C63 . 3.103(2) no
Na1 C83 . 3.120(2) no
C1 C2 . 1.412(2) yes
C1 C5 . 1.423(2) yes
C1 C11 . 1.467(2) yes
C2 C3 . 1.418(2) yes
C2 C21 . 1.479(2) yes
C3 C4 . 1.422(2) yes
C3 C31 . 1.469(2) yes
C4 C5 . 1.408(2) yes
C4 C41 . 1.482(2) yes
C5 C51 . 1.475(2) yes
C11 C12 . 1.399(2) no
C11 C16 . 1.400(3) no
C12 C13 . 1.375(3) no
C13 C14 . 1.378(3) no
C14 C15 . 1.380(3) no
C15 C16 . 1.376(3) no
C21 C22 . 1.385(3) no
C21 C26 . 1.389(3) no
C22 C23 . 1.386(3) no
C23 C24 . 1.379(3) no
C24 C25 . 1.373(3) no
C25 C26 . 1.379(3) no
C31 C36 . 1.399(3) no
C31 C32 . 1.404(3) no
C32 C33 . 1.385(3) no
C33 C34 . 1.377(3) no
C34 C35 . 1.380(3) no
C35 C36 . 1.383(3) no
C41 C42 . 1.386(3) no
C41 C46 . 1.388(3) no
C42 C43 . 1.384(3) no
C43 C44 . 1.370(3) no
C44 C45 . 1.376(3) no
C45 C46 . 1.386(3) no
C51 C52 . 1.393(3) no
C51 C56 . 1.397(3) no
C52 C53 . 1.386(3) no
C53 C54 . 1.375(3) no
C54 C55 . 1.383(3) no
C55 C56 . 1.383(3) no
C61 O61 . 1.420(3) no
O61 C62 . 1.418(3) no
C62 C63 . 1.477(4) no
C63 O62 . 1.415(3) no
O62 C64 . 1.420(3) no
C71 O71 . 1.414(3) no
O71 C72 . 1.388(3) no
C72 C73 . 1.447(4) no
C73 O72 . 1.369(3) no
O72 C74 . 1.399(3) no
C81 O81 . 1.424(3) no
O81 C82 . 1.408(3) no
C82 C83 . 1.482(3) no
C83 O82 . 1.415(3) no
O82 C84 . 1.413(3) no

loop_
_geom_torsion_atom_site_label_1
_geom_torsion_atom_site_label_2
_geom_torsion_atom_site_label_3
_geom_torsion_atom_site_label_4
_geom_torsion
_geom_torsion_publ_flag
C5 C1 C2 C3 .41(19) no
C11 C1 C2 C3 -175.10(16) no
C5 C1 C2 C21 -178.24(16) no
C11 C1 C2 C21 6.3(3) no
C1 C2 C3 C4 -.01(19) no
C21 C2 C3 C4 178.64(16) no
C1 C2 C3 C31 -174.90(16) no
C21 C2 C3 C31 3.7(3) no
C2 C3 C4 C5 -.40(19) no
C31 C3 C4 C5 174.37(16) no
C2 C3 C4 C41 177.26(16) no
C31 C3 C4 C41 -8.0(3) no
C3 C4 C5 C1 .66(19) no
C41 C4 C5 C1 -177.03(16) no
C3 C4 C5 C51 -174.90(16) no
C41 C4 C5 C51 7.4(3) no
C2 C1 C5 C4 -.65(19) no
C11 C1 C5 C4 174.83(16) no
C2 C1 C5 C51 174.86(16) no
C11 C1 C5 C51 -9.7(3) no
C2 C1 C11 C12 138.31(18) no
C5 C1 C11 C12 -36.4(3) yes
C2 C1 C11 C16 -40.6(3) no
C5 C1 C11 C16 144.70(18) no
C16 C11 C12 C13 -1.0(3) no
C1 C11 C12 C13 179.97(18) no
C11 C12 C13 C14 1.6(3) no
C12 C13 C14 C15 -.9(4) no
C13 C14 C15 C16 -.2(4) no
C14 C15 C16 C11 .8(3) no
C12 C11 C16 C15 -.1(3) no
C1 C11 C16 C15 178.82(19) no
C1 C2 C21 C22 -63.7(2) yes
C3 C2 C21 C22 117.9(2) no
C1 C2 C21 C26 117.8(2) no
C3 C2 C21 C26 -60.6(2) no
C26 C21 C22 C23 1.2(3) no
C2 C21 C22 C23 -177.28(17) no
C21 C22 C23 C24 -.1(3) no
C22 C23 C24 C25 -1.4(3) no
C23 C24 C25 C26 1.7(3) no
C24 C25 C26 C21 -.5(3) no
C22 C21 C26 C25 -1.0(3) no
C2 C21 C26 C25 177.57(18) no
C2 C3 C31 C36 140.62(18) no
C4 C3 C31 C36 -33.3(3) yes
C2 C3 C31 C32 -35.9(3) no
C4 C3 C31 C32 150.23(18) no
C36 C31 C32 C33 -3.6(3) no
C3 C31 C32 C33 173.16(18) no
C31 C32 C33 C34 1.0(3) no
C32 C33 C34 C35 1.9(3) no
C33 C34 C35 C36 -2.1(3) no
C34 C35 C36 C31 -.6(3) no
C32 C31 C36 C35 3.3(3) no
C3 C31 C36 C35 -173.38(17) no
C5 C4 C41 C42 116.1(2) no
C3 C4 C41 C42 -61.2(3) no
C5 C4 C41 C46 -62.0(3) yes
C3 C4 C41 C46 120.7(2) no
C46 C41 C42 C43 1.2(3) no
C4 C41 C42 C43 -177.06(19) no
C41 C42 C43 C44 -1.4(4) no
C42 C43 C44 C45 .4(4) no
C43 C44 C45 C46 .7(3) no
C44 C45 C46 C41 -.9(3) no
C42 C41 C46 C45 .0(3) no
C4 C41 C46 C45 178.17(17) no
C4 C5 C51 C52 -45.6(3) yes
C1 C5 C51 C52 139.67(18) no
C4 C5 C51 C56 133.90(19) no
C1 C5 C51 C56 -40.8(3) no
C56 C51 C52 C53 -1.3(3) no
C5 C51 C52 C53 178.21(17) no
C51 C52 C53 C54 1.2(3) no
C52 C53 C54 C55 .3(3) no
C53 C54 C55 C56 -1.6(3) no
C54 C55 C56 C51 1.5(3) no
C52 C51 C56 C55 .0(3) no
C5 C51 C56 C55 -179.53(17) no
C61 O61 C62 C63 179.4(2) no
O61 C62 C63 O62 59.7(3) no
C62 C63 O62 C64 168.2(2) no
C71 O71 C72 C73 -174.2(3) no
O71 C72 C73 O72 -39.3(4) no
C72 C73 O72 C74 -173.5(3) no
C81 O81 C82 C83 -172.01(19) no
O81 C82 C83 O82 60.6(2) no
C82 C83 O82 C84 157.50(19) no

loop_
_cod_related_entry_id
_cod_related_entry_database
_cod_related_entry_code
1 ChemSpider 30654605
